data_2011565
loop_
_publ_author_name
'Kruger, Paul E.'
'Mackie, Philip R.'
'Nieuwenhuyzen, Mark'

_publ_section_title
;
 Redetermination of 1,3,5-trichloro-2,4-dinitrobenzene
;
_journal_issue 11
_journal_name_full 'Acta Crystallographica Section C'
_journal_page_first e532
_journal_page_last e532
_journal_paper_doi 10.1107/S0108270100013998
_journal_volume 56
_journal_year 2000
_chemical_formula_moiety 'C6 H1 Cl3 N2 O4 '
_chemical_formula_sum 'C6 H Cl3 N2 O4'
_chemical_formula_weight 271.44
_chemical_name_common 1,3,5-Trichloro-2,4-dinitrobenzene
_chemical_name_systematic 1,3,5-Trichloro-2,4-dinitrobenzene
_space_group_IT_number 14
_symmetry_cell_setting monoclinic
_symmetry_space_group_name_Hall '-P 2ybc'
_symmetry_space_group_name_H-M 'P 1 21/c 1'
_cell_angle_alpha 90.00
_cell_angle_beta 91.76(4)
_cell_angle_gamma 90.00
_cell_formula_units_Z 4
_cell_length_a 7.933(7)
_cell_length_b 9.328(6)
_cell_length_c 12.814(9)
_cell_measurement_reflns_used 999
_cell_measurement_temperature 153(2)
_cell_measurement_theta_max 25
_cell_measurement_theta_min 2
_cell_volume 947.8(12)
_computing_cell_refinement SMART
_computing_data_collection 'SMART (Bruker, 1999)'
_computing_data_reduction 'SAINT (Bruker, 1999)'
_computing_structure_refinement SHELXTL
_computing_structure_solution 'SHELXTL (Bruker, 1998)'
_diffrn_ambient_temperature 153(2)
_diffrn_measured_fraction_theta_full .994
_diffrn_measured_fraction_theta_max .994
_diffrn_measurement_device_type 'Bruker AXS SMART'
_diffrn_measurement_method \w-2\q
_diffrn_radiation_monochromator graphite
_diffrn_radiation_source 'fine-focus sealed tube'
_diffrn_radiation_type MoK\a
_diffrn_radiation_wavelength .71073
_diffrn_reflns_av_R_equivalents .074
_diffrn_reflns_av_sigmaI/netI .0766
_diffrn_reflns_limit_h_max 9
_diffrn_reflns_limit_h_min -7
_diffrn_reflns_limit_k_max 11
_diffrn_reflns_limit_k_min -11
_diffrn_reflns_limit_l_max 16
_diffrn_reflns_limit_l_min -14
_diffrn_reflns_number 5687
_diffrn_reflns_theta_full 26.46
_diffrn_reflns_theta_max 26.46
_diffrn_reflns_theta_min 2.57
_diffrn_standards_decay_% none
_exptl_absorpt_coefficient_mu .96
_exptl_absorpt_correction_type none
_exptl_crystal_colour colourless
_exptl_crystal_density_diffrn 1.902
_exptl_crystal_density_meas ?
_exptl_crystal_density_method 'not measured'
_exptl_crystal_description prism
_exptl_crystal_F_000 732
_exptl_crystal_size_max .36
_exptl_crystal_size_mid .28
_exptl_crystal_size_min .26
_refine_diff_density_max .768
_refine_diff_density_min -.486
_refine_ls_extinction_method none
_refine_ls_goodness_of_fit_ref .889
_refine_ls_hydrogen_treatment constr
_refine_ls_matrix_type full
_refine_ls_number_parameters 136
_refine_ls_number_reflns 1942
_refine_ls_number_restraints 0
_refine_ls_restrained_S_all .889
_refine_ls_R_factor_all .082
_refine_ls_R_factor_gt .054
_refine_ls_shift/su_max <0.001
_refine_ls_shift/su_mean .000
_refine_ls_structure_factor_coef Fsqd
_refine_ls_weighting_details 'calc w = 1/[\s^2^(Fo^2^)+(0.0729P)^2^] where P = (Fo^2^+2Fc^2^)/3'
_refine_ls_weighting_scheme calc
_refine_ls_wR_factor_ref .154
_reflns_number_gt 1315
_reflns_number_total 1942
_reflns_threshold_expression I>2\s(I)
_cod_data_source_file qd0039.cif
_cod_data_source_block I
_cod_depositor_comments
;
The following automatic conversions were performed:
'_symmetry_cell_setting' value 'Monoclinic' changed to 'monoclinic'
according to '/home/saulius/struct/CIF-dictionaries/cif_core.dic'
dictionary named 'cif_core.dic' version 2.4.1 from 2010-06-29.

Automatic conversion script
Id: cif_fix_enum 1527 2010-12-29 10:47:43Z saulius 

The following automatic conversions were performed:

'_symmetry_cell_setting' value 'Monoclinic' changed to 'monoclinic'
according to /home/saulius/struct/CIF-dictionaries/cif_core.dic
dictionary named 'cif_core.dic' version 2.4.1 from 2010-06-29.

Automatic conversion script
Id: cif_fix_values 1715 2011-07-08 13:25:40Z adriana 

The following automatic conversions were performed:

'_exptl_crystal_density_meas' value 'not measured' was changed to '?'
- the value is perceived as not measured.

Automatic conversion script
Id: cif_fix_values 3008 2015-01-20 13:52:24Z robertas 
;
_cod_original_sg_symbol_H-M 'P 21/c'
_cod_original_formula_sum 'C6 H1 Cl3 N2 O4'
_cod_database_code 2011565

loop_
_symmetry_equiv_pos_as_xyz
'x, y, z'
'-x, y+1/2, -z+1/2'
'-x, -y, -z'
'x, -y-1/2, z-1/2'

loop_
_atom_site_label
_atom_site_fract_x
_atom_site_fract_y
_atom_site_fract_z
_atom_site_U_iso_or_equiv
_atom_site_adp_type
_atom_site_calc_flag
_atom_site_refinement_flags
_atom_site_occupancy
_atom_site_disorder_assembly
_atom_site_disorder_group
_atom_site_type_symbol
Cl1 .49373(14) .23165(12) .09129(8) .0378(3) Uani d . 1 . . Cl
C1 .7276(5) .0237(4) .0908(3) .0259(9) Uani d . 1 . . C
H1 .7173 .0267 .0167 .031 Uiso calc R 1 . . H
Cl2 .95696(14) -.18278(12) .06791(9) .0364(3) Uani d . 1 . . Cl
C2 .8371(5) -.0705(4) .1404(3) .0253(9) Uani d . 1 . . C
Cl3 .77463(13) .01355(11) .44296(7) .0296(3) Uani d . 1 . . Cl
C3 .8524(5) -.0747(4) .2492(3) .0230(8) Uani d . 1 . . C
C4 .7576(5) .0175(4) .3092(3) .0237(9) Uani d . 1 . . C
C5 .6486(5) .1104(4) .2583(3) .0244(9) Uani d . 1 . . C
C6 .6325(5) .1143(4) .1518(3) .0253(9) Uani d . 1 . . C
N11 .9690(5) -.1741(4) .3008(3) .0351(9) Uani d . 1 . . N
O11 1.0971(4) -.1258(4) .3409(3) .0535(10) Uani d . 1 . . O
O12 .9280(5) -.3001(4) .3011(3) .0535(10) Uani d . 1 . . O
O21 .6000(5) .3267(3) .3372(3) .0492(9) Uani d . 1 . . O
N22 .5451(4) .2070(4) .3213(3) .0296(8) Uani d . 1 . . N
O22 .4143(4) .1598(4) .3533(3) .0428(9) Uani d . 1 . . O

loop_
_atom_site_aniso_label
_atom_site_aniso_U_11
_atom_site_aniso_U_22
_atom_site_aniso_U_33
_atom_site_aniso_U_12
_atom_site_aniso_U_13
_atom_site_aniso_U_23
Cl1 .0428(7) .0377(7) .0326(6) .0123(5) -.0060(5) .0087(5)
C1 .028(2) .028(2) .021(2) -.0068(17) -.0009(17) .0016(17)
Cl2 .0401(7) .0344(6) .0351(6) .0060(5) .0056(5) -.0103(5)
C2 .028(2) .017(2) .030(2) -.0019(16) .0019(17) -.0060(17)
Cl3 .0373(6) .0285(6) .0228(5) .0044(4) -.0043(4) -.0006(4)
C3 .026(2) .0158(19) .027(2) .0009(15) -.0060(16) -.0012(16)
C4 .027(2) .023(2) .0214(19) -.0018(16) -.0037(16) .0020(16)
C5 .025(2) .018(2) .030(2) .0018(16) -.0011(17) -.0020(16)
C6 .025(2) .023(2) .028(2) -.0008(16) -.0069(16) .0053(17)
N11 .041(2) .031(2) .033(2) .0121(17) -.0020(18) -.0061(16)
O11 .042(2) .056(2) .061(2) .0120(18) -.0219(18) -.0105(19)
O12 .064(2) .0270(18) .068(3) .0134(17) -.009(2) .0046(17)
O21 .067(2) .0243(18) .057(2) .0037(16) .0147(19) -.0063(16)
N22 .034(2) .031(2) .0242(18) .0077(16) -.0030(15) .0002(15)
O22 .0324(18) .054(2) .0422(19) .0031(15) .0072(15) -.0058(16)

loop_
_atom_type_symbol
_atom_type_description
_atom_type_scat_dispersion_real
_atom_type_scat_dispersion_imag
_atom_type_scat_source
C C .0033 .0016 'International Tables Vol C Tables 4.2.6.8 and 6.1.1.4'
H H .0000 .0000 'International Tables Vol C Tables 4.2.6.8 and 6.1.1.4'
N N .0061 .0033 'International Tables Vol C Tables 4.2.6.8 and 6.1.1.4'
O O .0106 .0060 'International Tables Vol C Tables 4.2.6.8 and 6.1.1.4'
Cl Cl .1484 .1585 'International Tables Vol C Tables 4.2.6.8 and 6.1.1.4'

loop_
_geom_angle_atom_site_label_1
_geom_angle_atom_site_label_2
_geom_angle_atom_site_label_3
_geom_angle
C2 C1 C6 118.3(4)
C1 C2 C3 120.8(4)
C1 C2 Cl2 119.6(3)
C3 C2 Cl2 119.5(3)
C4 C3 C2 120.2(4)
C4 C3 N11 119.3(3)
C2 C3 N11 120.4(3)
C5 C4 C3 118.1(4)
C5 C4 Cl3 121.1(3)
C3 C4 Cl3 120.8(3)
C6 C5 C4 121.9(4)
C6 C5 N22 119.5(3)
C4 C5 N22 118.5(3)
C5 C6 C1 120.7(4)
C5 C6 Cl1 120.4(3)
C1 C6 Cl1 119.0(3)
O11 N11 O12 125.3(4)
O11 N11 C3 118.0(4)
O12 N11 C3 116.7(4)
O22 N22 O21 125.8(3)
O22 N22 C5 117.5(3)
O21 N22 C5 116.8(3)

loop_
_geom_bond_atom_site_label_1
_geom_bond_atom_site_label_2
_geom_bond_site_symmetry_2
_geom_bond_distance
_geom_bond_publ_flag
Cl1 C6 . 1.720(4) ?
C1 C2 . 1.378(6) ?
C1 C6 . 1.389(5) ?
Cl2 C2 . 1.708(4) ?
C2 C3 . 1.396(6) ?
Cl3 C4 . 1.716(4) ?
C3 C4 . 1.390(5) ?
C3 N11 . 1.455(5) ?
C4 C5 . 1.374(5) ?
C5 C6 . 1.367(6) ?
C5 N22 . 1.476(5) ?
N11 O11 . 1.211(5) ?
N11 O12 . 1.220(5) ?
O21 N22 . 1.214(5) ?
N22 O22 . 1.210(5) ?

loop_
_cod_related_entry_id
_cod_related_entry_database
_cod_related_entry_code
1 ChemSpider 21277
